data_7119247
loop_
_publ_author_name
'Hoser, A. A.'
'Sovago, I.'
'Lanza, A.'
'Madsen, A \/O'

_publ_section_title
;
 A crystal structure prediction enigma solved: the gallic acid monohydrate
 system - surprises at 10 K.
;
_journal_issue 5
_journal_name_full 'Chemical communications (Cambridge, England)'
_journal_page_first 925
_journal_page_last 928
_journal_paper_doi 10.1039/c6cc06799a
_journal_volume 53
_journal_year 2017
_chemical_formula_moiety
;
C7 H6 O5, H2 O
;
_chemical_formula_sum 'C7 H8 O6'
_chemical_formula_weight 188.13
_space_group_IT_number 14
_symmetry_cell_setting monoclinic
_symmetry_Int_Tables_number 14
_symmetry_space_group_name_Hall '-P 2ybc'
_symmetry_space_group_name_H-M 'P 1 21/c 1'
_atom_sites_solution_hydrogens difmap
_atom_sites_solution_primary direct
_atom_sites_solution_secondary difmap
_audit_update_record
;
2016-02-17 deposited with the CCDC.
2016-12-13 downloaded from the CCDC.
;
_cell_angle_alpha 90
_cell_angle_beta 91.3380(10)
_cell_angle_gamma 90
_cell_formula_units_Z 4
_cell_length_a 9.7573(4)
_cell_length_b 3.55790(10)
_cell_length_c 21.5170(9)
_cell_measurement_reflns_used 6528
_cell_measurement_temperature 123(2)
_cell_measurement_theta_max 46.576
_cell_measurement_theta_min 2.786
_cell_measurement_wavelength 0.71073
_cell_volume 746.77(5)
_computing_molecular_graphics 'Volkov et al, (2006)'
_computing_publication_material 'Volkov et al, (2006)'
_computing_structure_refinement 'Volkov et al, (2006)'
_diffrn_ambient_temperature 123(2)
_diffrn_measured_fraction_theta_full 0.999
_diffrn_measured_fraction_theta_max 0.977
_diffrn_measurement_device_type 'Bruker Nonius X8 APEXII CCD area-detector'
_diffrn_measurement_method '\w and \f'
_diffrn_radiation_monochromator graphite
_diffrn_radiation_probe x-ray
_diffrn_radiation_source 'fine-focus sealed tube'
_diffrn_radiation_type MoK\a
_diffrn_radiation_wavelength 0.71073
_diffrn_reflns_av_R_equivalents 0.0418
_diffrn_reflns_av_unetI/netI 0.0311
_diffrn_reflns_Laue_measured_fraction_full 0.999
_diffrn_reflns_Laue_measured_fraction_max 0.977
_diffrn_reflns_limit_h_max 19
_diffrn_reflns_limit_h_min -19
_diffrn_reflns_limit_k_max 7
_diffrn_reflns_limit_k_min 0
_diffrn_reflns_limit_l_max 43
_diffrn_reflns_limit_l_min 0
_diffrn_reflns_number 6528
_diffrn_reflns_point_group_measured_fraction_full 0.999
_diffrn_reflns_point_group_measured_fraction_max 0.977
_diffrn_reflns_theta_full 25.242
_diffrn_reflns_theta_max 46.576
_diffrn_reflns_theta_min 2.786
_diffrn_standards_number 0
_exptl_absorpt_coefficient_mu 0.15
_exptl_absorpt_correction_T_max 0.7498
_exptl_absorpt_correction_T_min 0.6246
_exptl_absorpt_correction_type multi-scan
_exptl_absorpt_process_details 'SADABS, Bruker(2001)'
_exptl_crystal_colour colorless
_exptl_crystal_density_diffrn 1.673
_exptl_crystal_density_method 'not measured'
_exptl_crystal_description plate
_exptl_crystal_F_000 392
_exptl_crystal_size_max 0.45
_exptl_crystal_size_mid 0.32
_exptl_crystal_size_min 0.18
_refine_diff_density_max 0.467
_refine_diff_density_min -0.323
_refine_diff_density_rms 0.083
_refine_ls_extinction_method none
_refine_ls_goodness_of_fit_ref 1.994
_refine_ls_matrix_type full
_refine_ls_number_parameters 344
_refine_ls_number_reflns 5636
_refine_ls_number_restraints 0
_refine_ls_R_factor_all 0.048
_refine_ls_R_factor_gt 0.035
_refine_ls_shift/su_max 0
_refine_ls_structure_factor_coef F
_refine_ls_weighting_details
;
        calc w1 = 1/[s^2^(Fo)]
;
_refine_ls_weighting_scheme calc
_refine_ls_wR_factor_ref 0.039
_reflns_Friedel_coverage 0
_reflns_number_gt 5636
_reflns_number_total 6528
_reflns_threshold_expression 'I > 2\s(I)'
_cod_data_source_file c6cc06799a2.cif
_cod_data_source_block formIV_123K_xd
_cod_depositor_comments 'Adding full bibliography for 7119245--7119247.cif.'
_cod_original_sg_symbol_H-M 'P 21/c'
_cod_database_code 7119247

loop_
_space_group_symop_id
_space_group_symop_operation_xyz
1 +X,+Y,+Z
2 -X,1/2+Y,1/2-Z
3 -X,-Y,-Z
4 +X,1/2-Y,1/2+Z

loop_
_atom_local_axes_atom_label
_atom_local_axes_atom0
_atom_local_axes_ax1
_atom_local_axes_atom1
_atom_local_axes_atom2
_atom_local_axes_ax2
O(1A) C(1) Z O(1A) O(1B) Y
O(1B) H(1) Z O(1B) C(1) Y
O(4) H(4) Z O(4) C(4) Y
O(5) H(5) Z O(5) C(5) Y
O(6) H(6) Z O(6) C(6) Y
O(11) H(12) Z O(11) H(11) Y
C(1) O(1A) X C(1) O(1B) Y
C(2) C(3) X C(2) C(7) Y
C(3) C(2) X C(3) C(4) Y
C(4) C(5) X C(4) C(3) Y
C(5) C(6) X C(5) C(4) Y
C(6) C(5) X C(6) C(7) Y
C(7) H(7) X C(7) C(6) Y
H(1) O(1B) Z H(1) C(1) Y
H(3) C(3) Z H(3) C(4) Y
H(4) O(4) Z H(4) C(4) Y
H(5) O(5) Z H(5) C(5) Y
H(6) O(6) Z H(6) O(11) Y
H(7) C(7) Z H(7) C(6) Y
H(11) O(11) Z H(11) H(12) Y
H(12) O(11) Z H(12) H(11) Y

loop_
_atom_rho_multipole_atom_label
_atom_rho_multipole_coeff_Pv
_atom_rho_multipole_coeff_P00
_atom_rho_multipole_coeff_P11
_atom_rho_multipole_coeff_P1-1
_atom_rho_multipole_coeff_P10
_atom_rho_multipole_coeff_P20
_atom_rho_multipole_coeff_P21
_atom_rho_multipole_coeff_P2-1
_atom_rho_multipole_coeff_P22
_atom_rho_multipole_coeff_P2-2
_atom_rho_multipole_coeff_P30
_atom_rho_multipole_coeff_P31
_atom_rho_multipole_coeff_P3-1
_atom_rho_multipole_coeff_P32
_atom_rho_multipole_coeff_P3-2
_atom_rho_multipole_coeff_P33
_atom_rho_multipole_coeff_P3-3
_atom_rho_multipole_coeff_P40
_atom_rho_multipole_coeff_P41
_atom_rho_multipole_coeff_P4-1
_atom_rho_multipole_coeff_P42
_atom_rho_multipole_coeff_P4-2
_atom_rho_multipole_coeff_P43
_atom_rho_multipole_coeff_P4-3
_atom_rho_multipole_coeff_P44
_atom_rho_multipole_coeff_P4-4
_atom_rho_multipole_kappa
_atom_rho_multipole_kappa_prime0
_atom_rho_multipole_kappa_prime1
_atom_rho_multipole_kappa_prime2
_atom_rho_multipole_kappa_prime3
_atom_rho_multipole_kappa_prime4
O(1A) 6.21(3) 0 -0.130(17) -0.018(14) -0.105(16) -0.033(18) 0.026(17) -0.023(16) -0.073(17) 0.023(17) -0.009(14) 0.016(14) -0.021(13) 0.037(13) 0.018(13) 0.020(14) 0.010(14) 0 0 0 0 0 0 0 0 0 0.999038 1.023569 1.023569 1.023569 1.023569 1.023569
O(1B) 6.35(3) 0 -0.128(18) 0.022(14) -0.041(17) 0.020(19) 0.008(17) 0.008(15) -0.009(18) -0.025(17) 0.078(14) 0.011(15) -0.021(13) 0.035(14) 0.002(14) -0.046(15) -0.039(15) 0 0 0 0 0 0 0 0 0 0.992089 0.985983 0.985983 0.985983 0.985983 0.985983
O(4) 6.55(3) 0 0.181(17) -0.019(13) 0.048(14) 0.014(16) 0.023(15) 0.076(14) 0.069(17) -0.031(16) 0.057(13) -0.046(13) -0.036(12) 0.091(13) 0.035(13) 0.091(14) 0.048(14) 0 0 0 0 0 0 0 0 0 0.971017 1.002335 1.002335 1.002335 1.002335 1.002335
O(5) 6.63(3) 0 -0.003(14) -0.053(13) -0.042(13) -0.028(15) 0.045(14) 0.011(14) 0.051(15) -0.002(14) 0.093(12) -0.013(12) -0.033(11) 0.021(12) 0.000(12) 0.000(12) 0.000(12) 0 0 0 0 0 0 0 0 0 0.971017 1.002335 1.002335 1.002335 1.002335 1.002335
O(6) 6.65(3) 0 0.029(14) -0.008(13) 0.017(14) -0.057(15) 0.028(15) 0.087(14) 0.009(15) -0.054(15) 0.113(13) -0.008(13) 0.064(12) 0.000(12) 0.048(12) -0.011(12) -0.034(12) 0 0 0 0 0 0 0 0 0 0.971017 1.002335 1.002335 1.002335 1.002335 1.002335
O(11) 6.84(3) 0 0.071(13) -0.036(14) 0.091(16) -0.003(16) 0.003(15) 0.003(16) 0.022(14) -0.021(14) 0.098(14) 0.094(13) -0.027(13) 0.060(13) 0.007(12) 0.038(12) -0.088(11) 0 0 0 0 0 0 0 0 0 0.959439 0.99728 0.99728 0.99728 0.99728 0.99728
C(1) 3.96(4) 0 0.15(2) -0.071(19) -0.145(19) -0.273(19) -0.016(17) 0.030(17) 0.12(2) 0.099(19) 0.04(2) -0.03(2) -0.004(19) 0.02(2) 0.01(2) 0.40(2) 0.01(2) 0 0 0 0 0 0 0 0 0 1.02043 0.96118 0.96118 0.96118 0.96118 0.96118
C(2) 3.97(5) 0 0.032(19) 0.050(19) 0.140(18) -0.150(18) 0.026(17) -0.019(16) 0.015(19) -0.031(19) -0.01(2) -0.016(18) 0.002(18) 0.00(2) 0.014(19) 0.23(2) 0.00(2) 0 0 0 0 0 0 0 0 0 1.029248 0.971293 0.971293 0.971293 0.971293 0.971293
C(3) 3.83(5) 0 0.02(2) -0.01(2) -0.126(19) -0.14(2) 0.040(18) 0.002(16) 0.003(19) -0.024(19) -0.05(2) 0.036(19) 0.009(18) 0.03(2) 0.015(19) 0.25(2) 0.00(2) 0 0 0 0 0 0 0 0 0 1.029248 0.971293 0.971293 0.971293 0.971293 0.971293
C(4) 3.86(4) 0 0.004(19) 0.10(2) 0.111(18) -0.183(19) -0.032(16) -0.038(17) 0.027(19) -0.115(18) 0.08(2) 0.026(18) 0.07(2) -0.03(2) 0.035(19) 0.30(2) -0.02(2) 0 0 0 0 0 0 0 0 0 1.029248 0.971293 0.971293 0.971293 0.971293 0.971293
C(5) 3.91(4) 0 0.045(19) 0.088(19) 0.026(16) -0.134(17) -0.035(16) 0.022(16) 0.022(18) -0.041(18) 0.016(19) 0.016(18) 0.040(18) -0.001(18) -0.031(18) 0.32(2) -0.06(2) 0 0 0 0 0 0 0 0 0 1.029248 0.971293 0.971293 0.971293 0.971293 0.971293
C(6) 3.84(4) 0 0.044(19) 0.117(19) -0.040(17) -0.128(17) -0.040(16) -0.027(15) 0.026(18) -0.086(18) -0.012(19) -0.017(18) 0.040(17) 0.012(19) -0.013(18) 0.27(2) 0.03(2) 0 0 0 0 0 0 0 0 0 1.029248 0.971293 0.971293 0.971293 0.971293 0.971293
C(7) 4.00(5) 0 -0.03(2) 0.00(2) -0.093(18) -0.163(18) 0.029(15) 0.000(16) -0.030(19) -0.029(18) 0.02(2) -0.049(17) -0.012(18) 0.005(19) 0.007(19) 0.26(2) -0.01(2) 0 0 0 0 0 0 0 0 0 1.029248 0.971293 0.971293 0.971293 0.971293 0.971293
H(1) 0.74(3) 0 -0.04(2) 0.010(17) 0.18(2) 0.13(3) 0 0 0 0 0 0 0 0 0 0 0 0 0 0 0 0 0 0 0 0 1.228364 1.228364 1.228364 1.228364 1.228364 1.228364
H(3) 0.86(2) 0 0.027(14) -0.011(13) 0.177(16) 0.09(2) 0 0 0 0 0 0 0 0 0 0 0 0 0 0 0 0 0 0 0 0 1.219745 1.219745 1.219745 1.219745 1.219745 1.219745
H(4) 0.590(14) 0 0.002(10) -0.014(9) 0.153(12) 0.094(17) 0 0 0 0 0 0 0 0 0 0 0 0 0 0 0 0 0 0 0 0 1.242557 1.242557 1.242557 1.242557 1.242557 1.242557
H(5) 0.590(14) 0 0.002(10) -0.014(9) 0.153(12) 0.094(17) 0 0 0 0 0 0 0 0 0 0 0 0 0 0 0 0 0 0 0 0 1.242557 1.242557 1.242557 1.242557 1.242557 1.242557
H(6) 0.590(14) 0 0.002(10) -0.014(9) 0.153(12) 0.094(17) 0 0 0 0 0 0 0 0 0 0 0 0 0 0 0 0 0 0 0 0 1.242557 1.242557 1.242557 1.242557 1.242557 1.242557
H(7) 0.86(2) 0 0.027(14) -0.011(13) 0.177(16) 0.09(2) 0 0 0 0 0 0 0 0 0 0 0 0 0 0 0 0 0 0 0 0 1.219745 1.219745 1.219745 1.219745 1.219745 1.219745
H(11) 0.582(16) 0 0.006(13) 0.007(12) 0.113(15) 0.090(19) 0 0 0 0 0 0 0 0 0 0 0 0 0 0 0 0 0 0 0 0 1.274724 1.274724 1.274724 1.274724 1.274724 1.274724
H(12) 0.582(16) 0 0.006(13) 0.007(12) 0.113(15) 0.090(19) 0 0 0 0 0 0 0 0 0 0 0 0 0 0 0 0 0 0 0 0 1.274724 1.274724 1.274724 1.274724 1.274724 1.274724

loop_
_atom_site_label
_atom_site_type_symbol
_atom_site_fract_x
_atom_site_fract_y
_atom_site_fract_z
_atom_site_U_iso_or_equiv
_atom_site_adp_type
_atom_site_occupancy
_atom_site_symmetry_multiplicity
O(1A) O 0.35827(6) -0.1033(2) 0.16896(3) 0.021 Uani 1 4
O(1B) O 0.40173(6) -0.3162(2) 0.07366(3) 0.02 Uani 1 4
O(4) O 0.84333(6) 0.1518(2) 0.25667(2) 0.019 Uani 1 4
O(5) O 1.00304(5) 0.11769(18) 0.15612(2) 0.014 Uani 1 4
O(6) O 0.90332(6) -0.09082(19) 0.04494(2) 0.016 Uani 1 4
O(11) O 0.85756(6) -0.4830(2) -0.06217(2) 0.017 Uani 1 4
C(1) C 0.43961(5) -0.17290(15) 0.12795(2) 0.014 Uani 1 4
C(2) C 0.58830(4) -0.10328(13) 0.134981(19) 0.012 Uani 1 4
C(3) C 0.64094(5) -0.00378(16) 0.193577(19) 0.014 Uani 1 4
C(4) C 0.78035(4) 0.06345(15) 0.201234(18) 0.013 Uani 1 4
C(5) C 0.86649(4) 0.03896(12) 0.150542(17) 0.01 Uani 1 4
C(6) C 0.81306(4) -0.06871(12) 0.092485(17) 0.01 Uani 1 4
C(7) C 0.67399(4) -0.14066(13) 0.084335(18) 0.011 Uani 1 4
H(1) H 0.302948 -0.356125 0.073083 0.032 Uani 1 4
H(3) H 0.575258 0.019911 0.23327 0.031 Uani 1 4
H(4) H 0.772668 0.215613 0.286112 0.031 Uani 1 4
H(5) H 1.0209 0.198811 0.19878 0.028 Uani 1 4
H(6) H 0.871957 -0.209279 0.006357 0.024 Uani 1 4
H(7) H 0.634423 -0.216354 0.038585 0.027 Uani 1 4
H(11) H 0.890161 -0.346648 -0.096854 0.035 Uani 1 4
H(12) H 0.930549 -0.660217 -0.056896 0.034 Uani 1 4

loop_
_atom_site_aniso_label
_atom_site_aniso_U_11
_atom_site_aniso_U_22
_atom_site_aniso_U_33
_atom_site_aniso_U_23
_atom_site_aniso_U_13
_atom_site_aniso_U_12
O(1A) 0.01069(19) 0.0365(3) 0.01535(18) -0.0036(2) 0.00387(16) -0.0045(2)
O(1B) 0.01068(18) 0.0344(3) 0.01600(18) -0.00823(19) 0.00003(15) -0.00673(18)
O(4) 0.01004(17) 0.0380(3) 0.00938(14) -0.00598(17) 0.00046(13) -0.00239(18)
O(5) 0.00833(15) 0.0251(2) 0.00960(13) -0.00119(14) -0.00019(12) -0.00186(15)
O(6) 0.01174(17) 0.0256(2) 0.01024(13) -0.00333(15) 0.00361(13) -0.00222(16)
O(11) 0.01145(17) 0.0263(2) 0.01343(15) 0.00030(16) -0.00026(14) -0.00587(16)
C(1) 0.00862(14) 0.02099(18) 0.01147(13) -0.00135(13) 0.00120(11) -0.00339(13)
C(2) 0.00846(14) 0.01679(16) 0.00983(12) -0.00166(11) 0.00061(11) -0.00240(11)
C(3) 0.00891(14) 0.0238(2) 0.00961(12) -0.00300(13) 0.00131(11) -0.00257(13)
C(4) 0.00850(14) 0.02156(18) 0.00821(12) -0.00252(12) 0.00052(11) -0.00151(12)
C(5) 0.00807(13) 0.01505(15) 0.00795(11) -0.00092(10) 0.00046(10) -0.00061(11)
C(6) 0.00869(13) 0.01363(14) 0.00804(11) -0.00103(10) 0.00082(10) -0.00108(11)
C(7) 0.00906(14) 0.01495(15) 0.00929(12) -0.00148(11) 0.00039(10) -0.00231(11)
H(1) 0.016075 0.053117 0.028231 -0.008721 0.001746 -0.00941
H(3) 0.021303 0.0513 0.019761 -0.005929 0.007444 -0.003096
H(4) 0.019199 0.05343 0.019423 -0.009029 0.003882 -0.000754
H(5) 0.019929 0.047739 0.016916 -0.007978 -0.000262 -0.003891
H(6) 0.021116 0.034246 0.016243 -0.004939 0.000377 -0.00506
H(7) 0.023135 0.039929 0.016552 -0.005331 -0.002503 -0.005141
H(11) 0.032384 0.051654 0.020222 0.001206 0.006191 -0.007653
H(12) 0.026976 0.042936 0.033481 -0.006982 0.002146 0.005658

loop_
_geom_angle_atom_site_label_1
_geom_angle_atom_site_label_2
_geom_angle_atom_site_label_3
_geom_angle
_geom_angle_site_symmetry_1
_geom_angle_site_symmetry_2
_geom_angle_site_symmetry_3
_geom_angle_publ_flag
C(1) O(1B) H(1) 108.93(5) 1_555 1_555 1_555 yes
C(4) O(4) H(4) 108.11(5) 1_555 1_555 1_555 yes
C(5) O(5) H(5) 107.26(4) 1_555 1_555 1_555 yes
C(6) O(6) H(6) 117.87(5) 1_555 1_555 1_555 yes
H(11) O(11) H(12) 99.66(5) 1_555 1_555 1_555 yes
O(1A) C(1) O(1B) 122.86(5) 1_555 1_555 1_555 yes
O(1A) C(1) C(2) 122.93(5) 1_555 1_555 1_555 yes
O(1B) C(1) C(2) 114.20(4) 1_555 1_555 1_555 yes
C(1) C(2) C(3) 118.37(4) 1_555 1_555 1_555 yes
C(1) C(2) C(7) 120.62(4) 1_555 1_555 1_555 yes
C(3) C(2) C(7) 121.00(4) 1_555 1_555 1_555 yes
C(2) C(3) C(4) 119.35(4) 1_555 1_555 1_555 yes
C(2) C(3) H(3) 121.33(4) 1_555 1_555 1_555 yes
C(4) C(3) H(3) 119.32(4) 1_555 1_555 1_555 yes
O(4) C(4) C(3) 124.29(4) 1_555 1_555 1_555 yes
O(4) C(4) C(5) 115.48(4) 1_555 1_555 1_555 yes
C(3) C(4) C(5) 120.22(4) 1_555 1_555 1_555 yes
O(5) C(5) C(4) 121.56(4) 1_555 1_555 1_555 yes
O(5) C(5) C(6) 118.60(4) 1_555 1_555 1_555 yes
C(4) C(5) C(6) 119.84(4) 1_555 1_555 1_555 yes
O(6) C(6) C(5) 116.85(4) 1_555 1_555 1_555 yes
O(6) C(6) C(7) 122.66(4) 1_555 1_555 1_555 yes
C(5) C(6) C(7) 120.48(3) 1_555 1_555 1_555 yes
C(2) C(7) C(6) 119.05(4) 1_555 1_555 1_555 yes
C(2) C(7) H(7) 121.75(4) 1_555 1_555 1_555 yes
C(6) C(7) H(7) 119.17(4) 1_555 1_555 1_555 yes

loop_
_geom_bond_atom_site_label_1
_geom_bond_atom_site_label_2
_geom_bond_distance
_geom_bond_site_symmetry_1
_geom_bond_site_symmetry_2
_geom_bond_publ_flag
O(1A) C(1) 1.2258(7) 1_555 1_555 yes
O(1B) C(1) 1.3193(7) 1_555 1_555 yes
O(1B) H(1) 0.9740(6) 1_555 1_555 yes
O(4) C(4) 1.3656(6) 1_555 1_555 yes
O(4) H(4) 0.9740(5) 1_555 1_555 yes
O(5) C(5) 1.3641(6) 1_555 1_555 yes
O(5) H(5) 0.9740(5) 1_555 1_555 yes
O(6) C(6) 1.3677(6) 1_555 1_555 yes
O(6) H(6) 0.9740(5) 1_555 1_555 yes
O(11) H(11) 0.9510(5) 1_555 1_555 yes
O(11) H(12) 0.9560(7) 1_555 1_555 yes
C(1) C(2) 1.4761(6) 1_555 1_555 yes
C(2) C(3) 1.3959(6) 1_555 1_555 yes
C(2) C(7) 1.3953(6) 1_555 1_555 yes
C(3) C(4) 1.3872(6) 1_555 1_555 yes
C(3) H(3) 1.0830(4) 1_555 1_555 yes
C(4) C(5) 1.3951(6) 1_555 1_555 yes
C(5) C(6) 1.3959(5) 1_555 1_555 yes
C(6) C(7) 1.3879(6) 1_555 1_555 yes
C(7) H(7) 1.0830(4) 1_555 1_555 yes

loop_
_geom_torsion_atom_site_label_1
_geom_torsion_atom_site_label_2
_geom_torsion_atom_site_label_3
_geom_torsion_atom_site_label_4
_geom_torsion
_geom_torsion_site_symmetry_1
_geom_torsion_site_symmetry_2
_geom_torsion_site_symmetry_3
_geom_torsion_site_symmetry_4
_geom_torsion_publ_flag
H(1) O(1B) C(1) O(1A) -0.76(6) 1_555 1_555 1_555 1_555 yes
H(1) O(1B) C(1) C(2) 179.30(8) 1_555 1_555 1_555 1_555 yes
H(4) O(4) C(4) C(3) -13.10(5) 1_555 1_555 1_555 1_555 yes
H(4) O(4) C(4) C(5) 167.56(7) 1_555 1_555 1_555 1_555 yes
H(5) O(5) C(5) C(4) -2.83(4) 1_555 1_555 1_555 1_555 yes
H(5) O(5) C(5) C(6) 177.24(6) 1_555 1_555 1_555 1_555 yes
H(6) O(6) C(6) C(5) 168.82(7) 1_555 1_555 1_555 1_555 yes
H(6) O(6) C(6) C(7) -12.52(5) 1_555 1_555 1_555 1_555 yes
O(1A) C(1) C(2) C(3) 9.18(6) 1_555 1_555 1_555 1_555 yes
O(1A) C(1) C(2) C(7) -171.55(8) 1_555 1_555 1_555 1_555 yes
O(1B) C(1) C(2) C(3) -170.87(7) 1_555 1_555 1_555 1_555 yes
O(1B) C(1) C(2) C(7) 8.39(5) 1_555 1_555 1_555 1_555 yes
C(1) C(2) C(3) C(4) -179.91(7) 1_555 1_555 1_555 1_555 yes
C(1) C(2) C(3) H(3) 0.57(4) 1_555 1_555 1_555 1_555 yes
C(1) C(2) C(7) C(6) 179.25(6) 1_555 1_555 1_555 1_555 yes
C(1) C(2) C(7) H(7) 1.06(4) 1_555 1_555 1_555 1_555 yes
C(7) C(2) C(3) C(4) 0.83(4) 1_555 1_555 1_555 1_555 yes
C(3) C(2) C(7) C(6) -1.51(4) 1_555 1_555 1_555 1_555 yes
C(7) C(2) C(3) H(3) -178.69(7) 1_555 1_555 1_555 1_555 yes
C(3) C(2) C(7) H(7) -179.69(7) 1_555 1_555 1_555 1_555 yes
C(2) C(3) C(4) O(4) -178.05(8) 1_555 1_555 1_555 1_555 yes
C(2) C(3) C(4) C(5) 1.26(4) 1_555 1_555 1_555 1_555 yes
H(3) C(3) C(4) O(4) 1.48(5) 1_555 1_555 1_555 1_555 yes
H(3) C(3) C(4) C(5) -179.21(7) 1_555 1_555 1_555 1_555 yes
O(4) C(4) C(5) O(5) -3.21(5) 1_555 1_555 1_555 1_555 yes
O(4) C(4) C(5) C(6) 176.72(7) 1_555 1_555 1_555 1_555 yes
C(3) C(4) C(5) O(5) 177.42(7) 1_555 1_555 1_555 1_555 yes
C(3) C(4) C(5) C(6) -2.65(4) 1_555 1_555 1_555 1_555 yes
O(5) C(5) C(6) O(6) 0.59(5) 1_555 1_555 1_555 1_555 yes
O(5) C(5) C(6) C(7) -178.10(6) 1_555 1_555 1_555 1_555 yes
C(4) C(5) C(6) O(6) -179.34(6) 1_555 1_555 1_555 1_555 yes
C(4) C(5) C(6) C(7) 1.97(4) 1_555 1_555 1_555 1_555 yes
O(6) C(6) C(7) C(2) -178.52(7) 1_555 1_555 1_555 1_555 yes
O(6) C(6) C(7) H(7) -0.28(4) 1_555 1_555 1_555 1_555 yes
C(5) C(6) C(7) C(2) 0.10(4) 1_555 1_555 1_555 1_555 yes
C(5) C(6) C(7) H(7) 178.33(6) 1_555 1_555 1_555 1_555 yes
